data_4350735
loop_
_publ_author_name
'Chen, Sa'
'Shang, Ran'
'Hu, Ke-Li'
'Wang, Zhe-Ming'
'Gao, Song'

_publ_section_title
;
 [NH2NH3][M(HCOO)3] (M = Mn2+, Zn2+, Co2+and Mg2+): structural phase
 transitions, prominent dielectric anomalies and negative thermal
 expansion, and magnetic ordering
;
_journal_issue 1
_journal_name_full 'Inorg. Chem. Front.'
_journal_page_first 83
_journal_paper_doi 10.1039/C3QI00034F
_journal_volume 1
_journal_year 2014
_chemical_formula_sum 'C3 H8 Mg N2 O6'
_chemical_formula_weight 192.42
_space_group_IT_number 19
_space_group_name_Hall 'P 2ac 2ab'
_space_group_name_H-M_alt 'P 21 21 21'
_symmetry_cell_setting orthorhombic
_symmetry_space_group_name_H-M 'P 21 21 21'
_atom_sites_solution_hydrogens difmap
_atom_sites_solution_primary direct
_atom_sites_solution_secondary difmap
_audit_creation_method SHELXL-97
_cell_angle_alpha 90.00
_cell_angle_beta 90.00
_cell_angle_gamma 90.00
_cell_formula_units_Z 4
_cell_length_a 7.8928(2)
_cell_length_b 13.7693(4)
_cell_length_c 7.4007(2)
_cell_measurement_reflns_used 7058
_cell_measurement_temperature 200
_cell_measurement_theta_max 28.283
_cell_measurement_theta_min 3.395
_cell_volume 804.30(4)
_computing_cell_refinement 'HKL Scalepack (Otwinowski & Minor, 1997)'
_computing_data_collection 'KappaCCD (Nonius B. V., 1998)'
_computing_data_reduction 'HKL Denzo (Otwinowski & Minor, 1997) & maXus (Mackay et al., 1998)'
_computing_molecular_graphics 'Bruker SHELXTL V5.1 (Sheldrick, 1998)'
_computing_publication_material 'SHELXL-97 (Sheldrick, 1997)'
_computing_structure_refinement 'SHELXL-97 (Sheldrick, 1997)'
_computing_structure_solution 'SHELXS-97 (Sheldrick, 1997)'
_diffrn_ambient_temperature 200
_diffrn_detector_area_resol_mean 9
_diffrn_measured_fraction_theta_full 0.997
_diffrn_measured_fraction_theta_max 0.997
_diffrn_measurement_device_type 'NONIUS KappaCCD'
_diffrn_measurement_method CCD
_diffrn_radiation_monochromator graphite
_diffrn_radiation_source 'fine-focus sealed tube'
_diffrn_radiation_type MoK\a
_diffrn_radiation_wavelength 0.71073
_diffrn_reflns_av_R_equivalents 0.0333
_diffrn_reflns_av_sigmaI/netI 0.0244
_diffrn_reflns_limit_h_max 10
_diffrn_reflns_limit_h_min -10
_diffrn_reflns_limit_k_max 18
_diffrn_reflns_limit_k_min -18
_diffrn_reflns_limit_l_max 9
_diffrn_reflns_limit_l_min -9
_diffrn_reflns_number 14119
_diffrn_reflns_theta_full 28.28
_diffrn_reflns_theta_max 28.28
_diffrn_reflns_theta_min 3.77
_diffrn_standards_decay_% 0
_exptl_absorpt_coefficient_mu 0.218
_exptl_absorpt_correction_T_max 0.954
_exptl_absorpt_correction_T_min 0.885
_exptl_absorpt_correction_type multi-scan
_exptl_absorpt_process_details
;
multi-scan from symmetry-related measurements 
 Sortav (Blessing 1995, 1997)
;
_exptl_crystal_colour colorless
_exptl_crystal_density_diffrn 1.589
_exptl_crystal_density_method 'not measured'
_exptl_crystal_description block
_exptl_crystal_F_000 400
_exptl_crystal_size_max 0.40
_exptl_crystal_size_mid 0.40
_exptl_crystal_size_min 0.23
_refine_diff_density_max 0.275
_refine_diff_density_min -0.220
_refine_diff_density_rms 0.051
_refine_ls_abs_structure_details 'Flack H D (1983), Acta Cryst. A39, 876-881'
_refine_ls_abs_structure_Flack -0.2(2)
_refine_ls_extinction_coef 0.006(3)
_refine_ls_extinction_expression Fc^*^=kFc[1+0.001xFc^2^\l^3^/sin(2\q)]^-1/4^
_refine_ls_extinction_method SHELXL
_refine_ls_goodness_of_fit_ref 1.099
_refine_ls_hydrogen_treatment constr.
_refine_ls_matrix_type full
_refine_ls_number_parameters 117
_refine_ls_number_reflns 1993
_refine_ls_number_restraints 5
_refine_ls_restrained_S_all 1.105
_refine_ls_R_factor_all 0.0330
_refine_ls_R_factor_gt 0.0283
_refine_ls_shift/su_max 0.000
_refine_ls_shift/su_mean 0.000
_refine_ls_structure_factor_coef Fsqd
_refine_ls_weighting_details 'calc w=1/[\s^2^(Fo^2^)+(0.0433P)^2^+0.1216P] where P=(Fo^2^+2Fc^2^)/3'
_refine_ls_weighting_scheme calc
_refine_ls_wR_factor_gt 0.0747
_refine_ls_wR_factor_ref 0.0761
_reflns_number_gt 1827
_reflns_number_total 1993
_reflns_threshold_expression >2sigma(I)
_cod_data_source_file c3qi00034f.txt
_cod_data_source_block 4Mg-200K
_cod_depositor_comments
;
The following automatic conversions were performed:

data item '_symmetry_cell_setting' value 'Orthorhombic' was changed
to 'orthorhombic' in accordance with the
/home/saulius/struct/COD-crude-data/automatic-downloads/DataCite-retrospective/RSC/depositions/lib/dictionaries/cif_core.dic
dictionary named 'cif_core.dic' version 2.4.2 last updated on
2011-04-26.

Automatic conversion script
Id: cif_fix_values 6909 2019-04-08 15:41:33Z antanas 
;
_cod_original_sg_symbol_H-M 'P 2(1)2(1)2(1)'
_cod_database_code 4350735

loop_
_symmetry_equiv_pos_as_xyz
'x, y, z'
'-x+1/2, -y, z+1/2'
'-x, y+1/2, -z+1/2'
'x+1/2, -y+1/2, -z'

loop_
_atom_site_label
_atom_site_type_symbol
_atom_site_fract_x
_atom_site_fract_y
_atom_site_fract_z
_atom_site_U_iso_or_equiv
_atom_site_adp_type
_atom_site_occupancy
_atom_site_symmetry_multiplicity
_atom_site_calc_flag
_atom_site_refinement_flags
Mg1 Mg 0.22279(6) 0.16466(4) 0.25959(7) 0.01376(14) Uani 1 1 d .
O1 O 0.10437(16) 0.26952(9) 0.10876(17) 0.0253(3) Uani 1 1 d .
O2 O -0.07053(15) 0.33374(9) -0.09137(16) 0.0231(3) Uani 1 1 d .
O3 O 0.31092(14) 0.28599(8) 0.40248(16) 0.0199(3) Uani 1 1 d .
O4 O 0.50720(15) 0.35290(8) 0.57870(16) 0.0242(3) Uani 1 1 d .
O5 O 0.11838(14) 0.04813(8) 0.11935(17) 0.0211(3) Uani 1 1 d .
O6 O 0.13429(15) -0.07149(8) -0.08074(17) 0.0229(3) Uani 1 1 d .
C1 C -0.0104(2) 0.26463(11) -0.0044(2) 0.0222(4) Uani 1 1 d .
H1 H -0.0570 0.2022 -0.0271 0.027 Uiso 1 1 calc R
C2 C 0.4452(2) 0.28458(12) 0.4938(2) 0.0229(4) Uani 1 1 d .
H2 H 0.5050 0.2247 0.4978 0.028 Uiso 1 1 calc R
C3 C 0.1940(2) -0.00213(11) 0.0037(2) 0.0220(4) Uani 1 1 d .
H3 H 0.3083 0.0147 -0.0216 0.026 Uiso 1 1 calc R
N1 N 0.18001(18) 0.46340(11) 0.2407(2) 0.0275(3) Uani 1 1 d D
H11 H 0.0704 0.4730 0.2741 0.041 Uiso 1 1 calc R
H12 H 0.2139 0.4032 0.2763 0.041 Uiso 1 1 calc R
H13 H 0.1889 0.4683 0.1184 0.041 Uiso 1 1 calc R
N2 N 0.2859(2) 0.53572(14) 0.3248(3) 0.0400(4) Uani 1 1 d D
H21 H 0.3943(11) 0.5270(12) 0.279(3) 0.060 Uiso 1 1 d D
H22 H 0.249(2) 0.5955(6) 0.278(3) 0.060 Uiso 1 1 d D

loop_
_atom_site_aniso_label
_atom_site_aniso_U_11
_atom_site_aniso_U_22
_atom_site_aniso_U_33
_atom_site_aniso_U_23
_atom_site_aniso_U_13
_atom_site_aniso_U_12
Mg1 0.0140(2) 0.0131(2) 0.0142(2) 0.0000(2) -0.0002(2) 0.00023(18)
O1 0.0282(7) 0.0219(6) 0.0259(6) 0.0010(5) -0.0117(5) 0.0025(5)
O2 0.0230(6) 0.0210(5) 0.0254(6) 0.0032(5) -0.0082(5) 0.0007(5)
O3 0.0185(6) 0.0189(5) 0.0223(6) -0.0016(5) -0.0063(5) -0.0021(5)
O4 0.0216(5) 0.0224(6) 0.0287(6) -0.0070(5) -0.0087(5) 0.0003(5)
O5 0.0199(6) 0.0205(6) 0.0229(6) -0.0073(5) 0.0026(5) -0.0009(5)
O6 0.0212(6) 0.0207(6) 0.0268(6) -0.0095(5) 0.0034(5) -0.0011(4)
C1 0.0223(8) 0.0186(8) 0.0257(8) 0.0028(7) -0.0076(7) -0.0001(6)
C2 0.0212(8) 0.0193(7) 0.0284(9) -0.0040(7) -0.0064(7) 0.0016(6)
C3 0.0162(7) 0.0231(8) 0.0267(9) -0.0075(7) 0.0035(7) -0.0028(6)
N1 0.0222(7) 0.0252(7) 0.0350(8) -0.0016(7) 0.0017(7) -0.0004(6)
N2 0.0332(9) 0.0393(10) 0.0474(11) -0.0067(8) -0.0014(8) -0.0114(8)

loop_
_atom_type_symbol
_atom_type_description
_atom_type_scat_dispersion_real
_atom_type_scat_dispersion_imag
_atom_type_scat_source
C C 0.0033 0.0016 'International Tables Vol C Tables 4.2.6.8 and 6.1.1.4'
H H 0.0000 0.0000 'International Tables Vol C Tables 4.2.6.8 and 6.1.1.4'
N N 0.0061 0.0033 'International Tables Vol C Tables 4.2.6.8 and 6.1.1.4'
O O 0.0106 0.0060 'International Tables Vol C Tables 4.2.6.8 and 6.1.1.4'
Mg Mg 0.0486 0.0363 'International Tables Vol C Tables 4.2.6.8 and 6.1.1.4'

loop_
_geom_angle_atom_site_label_1
_geom_angle_atom_site_label_2
_geom_angle_atom_site_label_3
_geom_angle
_geom_angle_site_symmetry_1
_geom_angle_site_symmetry_3
O1 Mg1 O2 91.41(5) . 4
O1 Mg1 O6 172.82(5) . 2
O2 Mg1 O6 85.42(5) 4 2
O1 Mg1 O5 95.22(5) . .
O2 Mg1 O5 91.18(5) 4 .
O6 Mg1 O5 91.30(5) 2 .
O1 Mg1 O4 91.26(5) . 4_456
O2 Mg1 O4 173.59(5) 4 4_456
O6 Mg1 O4 92.57(5) 2 4_456
O5 Mg1 O4 82.78(5) . 4_456
O1 Mg1 O3 82.22(5) . .
O2 Mg1 O3 91.93(5) 4 .
O6 Mg1 O3 91.43(5) 2 .
O5 Mg1 O3 176.02(5) . .
O4 Mg1 O3 94.21(5) 4_456 .
C1 O1 Mg1 131.68(11) . .
C1 O2 Mg1 128.74(11) . 4_455
C2 O3 Mg1 122.60(11) . .
C2 O4 Mg1 121.72(11) . 4_556
C3 O5 Mg1 125.33(10) . .
C3 O6 Mg1 123.94(11) . 2_554
O1 C1 O2 126.10(15) . .
O1 C1 H1 116.9 . .
O2 C1 H1 116.9 . .
O4 C2 O3 126.66(16) . .
O4 C2 H2 116.7 . .
O3 C2 H2 116.7 . .
O6 C3 O5 126.27(15) . .
O6 C3 H3 116.9 . .
O5 C3 H3 116.9 . .
N2 N1 H11 109.5 . .
N2 N1 H12 109.5 . .
H11 N1 H12 109.5 . .
N2 N1 H13 109.5 . .
H11 N1 H13 109.5 . .
H12 N1 H13 109.5 . .
N1 N2 H21 106.8(9) . .
N1 N2 H22 105.6(9) . .
H21 N2 H22 105.3(12) . .

loop_
_geom_bond_atom_site_label_1
_geom_bond_atom_site_label_2
_geom_bond_distance
_geom_bond_site_symmetry_2
Mg1 O1 2.0504(12) .
Mg1 O2 2.0522(12) 4
Mg1 O6 2.0771(12) 2
Mg1 O5 2.0810(12) .
Mg1 O4 2.0944(12) 4_456
Mg1 O3 2.0961(12) .
O1 C1 1.236(2) .
O2 C1 1.2428(19) .
O2 Mg1 2.0522(12) 4_455
O3 C2 1.257(2) .
O4 C2 1.233(2) .
O4 Mg1 2.0944(12) 4_556
O5 C3 1.2521(19) .
O6 C3 1.2347(19) .
O6 Mg1 2.0771(12) 2_554
C1 H1 0.9500 .
C2 H2 0.9500 .
C3 H3 0.9500 .
N1 N2 1.441(2) .
N1 H11 0.9100 .
N1 H12 0.9100 .
N1 H13 0.9100 .
N2 H21 0.927(9) .
N2 H22 0.938(9) .

loop_
_geom_hbond_atom_site_label_D
_geom_hbond_atom_site_label_H
_geom_hbond_atom_site_label_A
_geom_hbond_distance_DH
_geom_hbond_distance_HA
_geom_hbond_distance_DA
_geom_hbond_angle_DHA
_geom_hbond_site_symmetry_A
N1 H11 O5 0.91 1.98 2.8251(19) 154.3 3
N1 H12 O3 0.91 2.02 2.910(2) 167.2 .
N1 H12 O1 0.91 2.38 2.9046(19) 116.5 .
N1 H13 N2 0.91 2.18 3.090(3) 174.2 2_564
N2 H21 O6 0.927(9) 2.475(14) 3.327(2) 152.8(18) 4
N2 H21 O2 0.927(9) 2.555(13) 2.943(2) 105.6(11) 2_565
N2 H22 O4 0.938(9) 2.604(14) 3.320(2) 133.4(10) 2_564
